data_2022892
loop_
_publ_author_name
'Rajendrakumar, Satyasree'
'Surampudi Venkata Sai Durga, Anuja'
'Balasubramanian, Sridhar'

_publ_section_title
;
 Strategic synthon approach in obtaining cocrystals and cocrystal
 polymorphs of a high-Z&#x2032; system deferiprone -- an anti-thalassemia
 drug
;
_journal_coeditor_code LO5093
_journal_issue 6
_journal_name_full 'Acta Crystallographica Section B Structural Science, Crystal Engineering and Materials'
_journal_page_first 946
_journal_page_last 964
_journal_paper_doi 10.1107/S205252062100980X
_journal_volume 77
_journal_year 2021
_chemical_formula_moiety 'C7 H9 N O2, C6 H6 O2'
_chemical_formula_sum 'C13 H15 N O4'
_chemical_formula_weight 249.26
_chemical_name_common 'Deferiprone-Catechol (1:1) cocrystal'
_space_group_crystal_system monoclinic
_space_group_IT_number 14
_space_group_name_Hall '-P 2ybc'
_space_group_name_H-M_alt 'P 1 21/c 1'
_atom_sites_solution_hydrogens mixed
_audit_creation_method SHELXL-2018/3
_cell_angle_alpha 90
_cell_angle_beta 110.761(7)
_cell_angle_gamma 90
_cell_formula_units_Z 4
_cell_length_a 12.867(3)
_cell_length_b 9.550(2)
_cell_length_c 10.487(2)
_cell_measurement_reflns_used 6762
_cell_measurement_temperature 100(2)
_cell_measurement_theta_max 30.69
_cell_measurement_theta_min 2.71
_cell_volume 1205.0(4)
_computing_cell_refinement '<i>SAINT</i> (Bruker, 2016)'
_computing_data_collection '<i>APEX3</i> (Bruker, 2016)'
_computing_data_reduction 'Bruker SAINT'
_computing_molecular_graphics 'DIAMOND (Brandenburg & Putz, 2005)'
_computing_publication_material 'Bruker SHELXTL'
_computing_structure_refinement 'SHELXL-2018/3 (Sheldrick, 2018)'
_computing_structure_solution '<i>SHELXT</i> (Sheldrick, 2015)'
_diffrn_ambient_temperature 100(2)
_diffrn_measured_fraction_theta_full 1.000
_diffrn_measured_fraction_theta_max 1.000
_diffrn_measurement_device_type 'Bruker D8 QUEST PHOTON-100'
_diffrn_measurement_method '\w and \f'
_diffrn_radiation_type MoK\a
_diffrn_radiation_wavelength 0.71073
_diffrn_reflns_av_R_equivalents 0.0712
_diffrn_reflns_av_unetI/netI 0.0475
_diffrn_reflns_Laue_measured_fraction_full 1.000
_diffrn_reflns_Laue_measured_fraction_max 1.000
_diffrn_reflns_number 2125
_diffrn_reflns_point_group_measured_fraction_full 1.000
_diffrn_reflns_point_group_measured_fraction_max 1.000
_diffrn_reflns_theta_full 24.986
_diffrn_reflns_theta_max 24.986
_diffrn_reflns_theta_min 2.723
_diffrn_source microfocus
_exptl_absorpt_coefficient_mu 0.102
_exptl_absorpt_correction_T_max 0.7461
_exptl_absorpt_correction_T_min 0.6862
_exptl_absorpt_correction_type multi-scan
_exptl_absorpt_process_details 'SADABS, Bruker, 2016'
_exptl_crystal_colour colorless
_exptl_crystal_density_diffrn 1.374
_exptl_crystal_description block
_exptl_crystal_F_000 528
_exptl_crystal_size_max 0.260
_exptl_crystal_size_mid 0.240
_exptl_crystal_size_min 0.180
_refine_diff_density_max 0.376
_refine_diff_density_min -0.379
_refine_diff_density_rms 0.094
_refine_ls_extinction_method none
_refine_ls_goodness_of_fit_ref 1.250
_refine_ls_hydrogen_treatment mixed
_refine_ls_matrix_type full
_refine_ls_number_parameters 177
_refine_ls_number_reflns 2125
_refine_ls_number_restraints 0
_refine_ls_restrained_S_all 1.250
_refine_ls_R_factor_all 0.1106
_refine_ls_R_factor_gt 0.0863
_refine_ls_shift/su_max 0.000
_refine_ls_shift/su_mean 0.000
_refine_ls_structure_factor_coef Fsqd
_refine_ls_weighting_details 'w=1/[\s^2^(Fo^2^)+(0.0410P)^2^+5.1435P] where P=(Fo^2^+2Fc^2^)/3'
_refine_ls_weighting_scheme calc
_refine_ls_wR_factor_gt 0.1940
_refine_ls_wR_factor_ref 0.2032
_reflns_Friedel_coverage 0.000
_reflns_number_gt 1755
_reflns_number_total 2125
_reflns_threshold_expression 'I > 2\s(I)'
_cod_data_source_file lo5093sup1.cif
_cod_data_source_block KA1027_0m_4def-cat_1_1_form2
_cod_original_cell_volume 1205.1(5)
_cod_original_sg_symbol_H-M 'P 21/c'
_cod_database_code 2022892
_shelx_shelxl_version_number 2018/3
_shelx_space_group_comment
;
The symmetry employed for this shelxl refinement is uniquely defined
by the following loop, which should always be used as a source of
symmetry information in preference to the above space-group names.
They are only intended as comments.
;
_shelx_estimated_absorpt_t_min 0.974
_shelx_estimated_absorpt_t_max 0.982

loop_
_space_group_symop_operation_xyz
'x, y, z'
'-x, y+1/2, -z+1/2'
'-x, -y, -z'
'x, -y-1/2, z-1/2'

loop_
_atom_site_label
_atom_site_type_symbol
_atom_site_fract_x
_atom_site_fract_y
_atom_site_fract_z
_atom_site_U_iso_or_equiv
_atom_site_adp_type
_atom_site_occupancy
_atom_site_site_symmetry_order
_atom_site_calc_flag
_atom_site_refinement_flags_posn
_atom_site_refinement_flags_adp
_atom_site_refinement_flags_occupancy
_atom_site_disorder_assembly
_atom_site_disorder_group
C1 C 0.6092(3) 0.1664(4) 1.0866(4) 0.0153(9) Uani 1 1 d . . . . .
C2 C 0.4997(3) 0.2036(4) 1.0566(4) 0.0146(9) Uani 1 1 d . . . . .
C3 C 0.4313(3) 0.1361(4) 1.1195(4) 0.0149(9) Uani 1 1 d . . . . .
C4 C 0.4823(3) 0.0299(4) 1.2123(4) 0.0172(9) Uani 1 1 d . . . . .
H4 H 0.440667 -0.018518 1.257328 0.021 Uiso 1 1 calc R U . . .
C5 C 0.5908(3) -0.0053(4) 1.2395(4) 0.0160(9) Uani 1 1 d . . . . .
H5 H 0.623165 -0.078582 1.302291 0.019 Uiso 1 1 calc R U . . .
C6 C 0.7707(3) 0.0197(5) 1.2108(4) 0.0196(10) Uani 1 1 d . . . . .
H6A H 0.779711 -0.020463 1.129388 0.029 Uiso 1 1 calc R U . . .
H6B H 0.790890 -0.050254 1.283867 0.029 Uiso 1 1 calc R U . . .
H6C H 0.818976 0.101786 1.240608 0.029 Uiso 1 1 calc R U . . .
C7 C 0.6800(4) 0.2378(5) 1.0204(5) 0.0259(11) Uani 1 1 d . . . . .
H7A H 0.635731 0.308211 0.955960 0.039 Uiso 1 1 calc R U . . .
H7B H 0.707886 0.168534 0.971404 0.039 Uiso 1 1 calc R U . . .
H7C H 0.742808 0.283428 1.090196 0.039 Uiso 1 1 calc R U . . .
O1 O 0.4587(3) 0.3097(3) 0.9670(3) 0.0241(8) Uani 1 1 d . . . . .
H1O H 0.391(7) 0.310(8) 0.945(8) 0.08(3) Uiso 1 1 d . . . . .
O2 O 0.3284(2) 0.1748(3) 1.0879(3) 0.0179(7) Uani 1 1 d . . . . .
N1 N 0.6534(3) 0.0623(4) 1.1784(3) 0.0160(8) Uani 1 1 d . . . . .
C8 C 0.1729(3) 0.4424(4) 0.7692(4) 0.0143(9) Uani 1 1 d . . . . .
C9 C 0.1345(3) 0.4598(4) 0.8763(4) 0.0155(9) Uani 1 1 d . . . . .
C10 C 0.0592(4) 0.5661(5) 0.8703(5) 0.0207(10) Uani 1 1 d . . . . .
H10 H 0.033708 0.579797 0.943963 0.025 Uiso 1 1 calc R U . . .
C11 C 0.0218(4) 0.6513(5) 0.7578(5) 0.0229(10) Uani 1 1 d . . . . .
H11 H -0.029763 0.723678 0.754502 0.027 Uiso 1 1 calc R U . . .
C12 C 0.0577(4) 0.6336(5) 0.6491(5) 0.0241(10) Uani 1 1 d . . . . .
H12 H 0.030612 0.692229 0.571093 0.029 Uiso 1 1 calc R U . . .
C13 C 0.1347(4) 0.5276(5) 0.6565(4) 0.0214(10) Uani 1 1 d . . . . .
H13 H 0.160714 0.514500 0.583096 0.026 Uiso 1 1 calc R U . . .
O3 O 0.2485(2) 0.3362(3) 0.7826(3) 0.0172(7) Uani 1 1 d . . . . .
H3O H 0.268(4) 0.343(5) 0.704(5) 0.017(12) Uiso 1 1 d . . . . .
O4 O 0.1675(3) 0.3741(3) 0.9884(3) 0.0216(7) Uani 1 1 d . . . . .
H4O H 0.211(6) 0.305(7) 0.975(7) 0.06(2) Uiso 1 1 d . . . . .

loop_
_atom_site_aniso_label
_atom_site_aniso_U_11
_atom_site_aniso_U_22
_atom_site_aniso_U_33
_atom_site_aniso_U_23
_atom_site_aniso_U_13
_atom_site_aniso_U_12
C1 0.016(2) 0.014(2) 0.011(2) 0.0009(16) -0.0002(16) -0.0016(16)
C2 0.014(2) 0.014(2) 0.012(2) 0.0005(16) 0.0005(16) -0.0004(16)
C3 0.019(2) 0.015(2) 0.0070(19) -0.0030(16) 0.0000(16) 0.0001(16)
C4 0.022(2) 0.017(2) 0.014(2) 0.0004(16) 0.0073(18) -0.0007(17)
C5 0.023(2) 0.014(2) 0.0073(19) 0.0020(16) 0.0003(17) 0.0030(17)
C6 0.011(2) 0.024(2) 0.019(2) 0.0017(18) -0.0002(17) 0.0043(17)
C7 0.016(2) 0.026(2) 0.030(3) 0.013(2) 0.0015(19) 0.0024(19)
O1 0.0136(16) 0.0263(18) 0.0299(18) 0.0164(14) 0.0045(14) 0.0051(13)
O2 0.0145(15) 0.0213(16) 0.0161(15) 0.0035(12) 0.0033(12) 0.0038(12)
N1 0.0134(18) 0.0158(18) 0.0147(18) -0.0002(14) -0.0002(14) 0.0017(14)
C8 0.0069(19) 0.017(2) 0.015(2) -0.0020(16) -0.0008(16) -0.0021(15)
C9 0.014(2) 0.015(2) 0.013(2) -0.0028(16) -0.0004(16) -0.0053(16)
C10 0.018(2) 0.019(2) 0.026(2) -0.0025(19) 0.0094(19) -0.0004(17)
C11 0.017(2) 0.018(2) 0.031(3) 0.0012(19) 0.0053(19) 0.0035(17)
C12 0.021(2) 0.019(2) 0.026(2) 0.0070(19) 0.0006(19) 0.0024(18)
C13 0.020(2) 0.024(2) 0.019(2) 0.0010(18) 0.0048(18) -0.0009(18)
O3 0.0180(15) 0.0191(16) 0.0134(15) 0.0022(12) 0.0042(12) 0.0055(12)
O4 0.0244(17) 0.0248(17) 0.0153(16) 0.0041(13) 0.0064(13) 0.0075(14)

loop_
_atom_type_symbol
_atom_type_description
_atom_type_scat_dispersion_real
_atom_type_scat_dispersion_imag
_atom_type_scat_source
C C 0.0033 0.0016 'International Tables Vol C Tables 4.2.6.8 and 6.1.1.4'
H H 0.0000 0.0000 'International Tables Vol C Tables 4.2.6.8 and 6.1.1.4'
O O 0.0106 0.0060 'International Tables Vol C Tables 4.2.6.8 and 6.1.1.4'
N N 0.0061 0.0033 'International Tables Vol C Tables 4.2.6.8 and 6.1.1.4'

loop_
_geom_angle_atom_site_label_1
_geom_angle_atom_site_label_2
_geom_angle_atom_site_label_3
_geom_angle
_geom_angle_site_symmetry_1
_geom_angle_site_symmetry_3
_geom_angle_publ_flag
N1 C1 C2 119.2(4) . . ?
N1 C1 C7 119.5(4) . . ?
C2 C1 C7 121.3(4) . . ?
O1 C2 C1 117.8(4) . . ?
O1 C2 C3 120.4(4) . . ?
C1 C2 C3 121.8(4) . . ?
O2 C3 C4 124.6(4) . . ?
O2 C3 C2 119.6(4) . . ?
C4 C3 C2 115.8(4) . . ?
C5 C4 C3 121.1(4) . . ?
C5 C4 H4 119.4 . . ?
C3 C4 H4 119.4 . . ?
N1 C5 C4 121.3(4) . . ?
N1 C5 H5 119.4 . . ?
C4 C5 H5 119.4 . . ?
N1 C6 H6A 109.5 . . ?
N1 C6 H6B 109.5 . . ?
H6A C6 H6B 109.5 . . ?
N1 C6 H6C 109.5 . . ?
H6A C6 H6C 109.5 . . ?
H6B C6 H6C 109.5 . . ?
C1 C7 H7A 109.5 . . ?
C1 C7 H7B 109.5 . . ?
H7A C7 H7B 109.5 . . ?
C1 C7 H7C 109.5 . . ?
H7A C7 H7C 109.5 . . ?
H7B C7 H7C 109.5 . . ?
C2 O1 H1O 108(6) . . ?
C5 N1 C1 120.8(3) . . ?
C5 N1 C6 119.2(3) . . ?
C1 N1 C6 120.0(4) . . ?
C13 C8 O3 123.2(4) . . ?
C13 C8 C9 120.2(4) . . ?
O3 C8 C9 116.5(4) . . ?
O4 C9 C8 122.1(4) . . ?
O4 C9 C10 118.4(4) . . ?
C8 C9 C10 119.5(4) . . ?
C11 C10 C9 120.0(4) . . ?
C11 C10 H10 120.0 . . ?
C9 C10 H10 120.0 . . ?
C10 C11 C12 121.2(4) . . ?
C10 C11 H11 119.4 . . ?
C12 C11 H11 119.4 . . ?
C11 C12 C13 118.7(4) . . ?
C11 C12 H12 120.7 . . ?
C13 C12 H12 120.7 . . ?
C8 C13 C12 120.4(4) . . ?
C8 C13 H13 119.8 . . ?
C12 C13 H13 119.8 . . ?
C8 O3 H3O 105(3) . . ?
C9 O4 H4O 109(4) . . ?

loop_
_geom_bond_atom_site_label_1
_geom_bond_atom_site_label_2
_geom_bond_distance
_geom_bond_site_symmetry_2
_geom_bond_publ_flag
C1 N1 1.361(5) . ?
C1 C2 1.378(6) . ?
C1 C7 1.491(6) . ?
C2 O1 1.355(5) . ?
C2 C3 1.427(6) . ?
C3 O2 1.299(5) . ?
C3 C4 1.398(6) . ?
C4 C5 1.365(6) . ?
C4 H4 0.9500 . ?
C5 N1 1.357(5) . ?
C5 H5 0.9500 . ?
C6 N1 1.481(5) . ?
C6 H6A 0.9800 . ?
C6 H6B 0.9800 . ?
C6 H6C 0.9800 . ?
C7 H7A 0.9800 . ?
C7 H7B 0.9800 . ?
C7 H7C 0.9800 . ?
O1 H1O 0.82(8) . ?
C8 C13 1.375(6) . ?
C8 O3 1.377(5) . ?
C8 C9 1.388(6) . ?
C9 O4 1.370(5) . ?
C9 C10 1.389(6) . ?
C10 C11 1.372(6) . ?
C10 H10 0.9500 . ?
C11 C12 1.384(7) . ?
C11 H11 0.9500 . ?
C12 C13 1.399(6) . ?
C12 H12 0.9500 . ?
C13 H13 0.9500 . ?
O3 H3O 0.95(5) . ?
O4 H4O 0.91(7) . ?

loop_
_geom_hbond_atom_site_label_D
_geom_hbond_atom_site_label_H
_geom_hbond_atom_site_label_A
_geom_hbond_distance_DH
_geom_hbond_distance_HA
_geom_hbond_distance_DA
_geom_hbond_angle_DHA
_geom_hbond_site_symmetry_A
_geom_hbond_publ_flag
O1 H1O O2 0.82(8) 2.33(8) 2.754(4) 113(6) . yes
O1 H1O O3 0.82(8) 2.03(8) 2.723(4) 142(7) . yes
O3 H3O O2 0.95(5) 1.67(5) 2.594(4) 165(4) 4_565 yes
O4 H4O O2 0.91(7) 1.99(7) 2.732(4) 138(6) . yes
O4 H4O O3 0.91(7) 2.26(7) 2.733(4) 112(5) . yes
C5 H5 O2 0.95 2.60 3.516(5) 162.2 2_647 yes
C6 H6B O4 0.98 2.37 3.277(5) 154.1 2_647 yes

_cod_database_fobs_code 2022892
